data_4321440
loop_
_publ_author_name
'Peter Barthazy'
'Michael W\"orle'
'Heinz R\"uegger'
'Antonio Mezzetti'

_publ_section_title
;
 Oxo Complexes of Osmium(IV) Formed via Dioxygen Activation. X-ray
 Structures of [OsX(dcpe)2]PF6 (X = Cl, Br), [OsCl(\h2-O2)(dcpe)2]BPh4,
 and [OsCl(O)(dcpe)2]BPh4 (dcpe = 1,2-Bis(dicyclohexylphosphino)ethane)
;
_journal_name_full 'Inorganic Chemistry'
_journal_page_first 4903
_journal_page_last 4912
_journal_paper_doi 10.1021/ic0002420
_journal_volume 39
_journal_year 2000
_chemical_formula_sum 'C77 H118 B Cl3 O Os P4'
_chemical_formula_weight 1490.95
_chemical_name_common '[OsCl(O)(dcpe)2]BPh4'
_chemical_name_systematic
; 
 ? 
;
_space_group_IT_number 14
_symmetry_cell_setting monoclinic
_symmetry_space_group_name_Hall '-P 2ybc'
_symmetry_space_group_name_H-M 'P 1 21/c 1'
_atom_sites_solution_hydrogens geom
_atom_sites_solution_primary direct
_atom_sites_solution_secondary difmap
_audit_creation_method SHELXL
_cell_angle_alpha 90.00
_cell_angle_beta 104.0410(5)
_cell_angle_gamma 90.00
_cell_formula_units_Z 4
_cell_length_a 23.605(4)
_cell_length_b 12.824(2)
_cell_length_c 25.648(4)
_cell_measurement_temperature 293(2)
_cell_volume 7532(2)
_computing_structure_refinement 'SHELXL-93 (Sheldrick, 1993)'
_computing_structure_solution 'SHELXS-86 (Sheldrick, 1990)'
_diffrn_ambient_temperature 293(2)
_diffrn_radiation_monochromator graphite
_diffrn_radiation_source 'fine-focus sealed tube'
_diffrn_radiation_type MoK\a
_diffrn_radiation_wavelength 0.71073
_diffrn_reflns_av_R_equivalents 0.0952
_diffrn_reflns_av_sigmaI/netI 0.1076
_diffrn_reflns_limit_h_max 19
_diffrn_reflns_limit_h_min -31
_diffrn_reflns_limit_k_max 15
_diffrn_reflns_limit_k_min -17
_diffrn_reflns_limit_l_max 34
_diffrn_reflns_limit_l_min -34
_diffrn_reflns_number 63058
_diffrn_reflns_theta_max 28.30
_diffrn_reflns_theta_min 0.89
_exptl_absorpt_coefficient_mu 1.926
_exptl_crystal_colour brown
_exptl_crystal_density_diffrn 1.315
_exptl_crystal_description platelet
_exptl_crystal_F_000 3120
_exptl_crystal_size_max 0.50
_exptl_crystal_size_mid 0.20
_exptl_crystal_size_min 0.08
_refine_diff_density_max 0.876
_refine_diff_density_min -1.523
_refine_diff_density_rms 0.105
_refine_ls_extinction_method none
_refine_ls_goodness_of_fit_all 0.979
_refine_ls_goodness_of_fit_obs 1.067
_refine_ls_matrix_type full
_refine_ls_number_parameters 762
_refine_ls_number_reflns 18714
_refine_ls_number_restraints 0
_refine_ls_restrained_S_all 0.980
_refine_ls_restrained_S_obs 1.067
_refine_ls_R_factor_all 0.1163
_refine_ls_R_factor_obs 0.0462
_refine_ls_shift/esd_max -0.624
_refine_ls_shift/esd_mean 0.019
_refine_ls_structure_factor_coef Fsqd
_refine_ls_weighting_details 'w=1/[\s^2^(Fo^2^)+(0.0424P)^2^+0.0000P] where P=(Fo^2^+2Fc^2^)/3'
_refine_ls_weighting_scheme calc
_refine_ls_wR_factor_all 0.1148
_refine_ls_wR_factor_obs 0.0904
_reflns_number_observed 10101
_reflns_number_total 18717
_reflns_observed_criterion >2sigma(I)
_cod_data_source_file ic0002420_4.cif
_cod_data_source_block 5a
_cod_depositor_comments
;
The following automatic conversions were performed:

'_refine_ls_weighting_scheme' value 'calc
w=1/[\s^2^(Fo^2^)+(0.0424P)^2^+0.0000P] where P=(Fo^2^+2Fc^2^)/3' was
changed to 'calc'. New tag '_refine_ls_weighting_details' was
created. The value of the new tag was set to
'w=1/[\s^2^(Fo^2^)+(0.0424P)^2^+0.0000P] where P=(Fo^2^+2Fc^2^)/3'.

Automatic conversion script
Id: cif_fix_values 3143 2015-03-26 13:38:13Z robertas 
;
_cod_original_cell_volume 7531.7(19)
_cod_database_code 4321440

loop_
_symmetry_equiv_pos_as_xyz
'x, y, z'
'-x, y+1/2, -z+1/2'
'-x, -y, -z'
'x, -y-1/2, z-1/2'

loop_
_atom_site_aniso_label
_atom_site_aniso_U_11
_atom_site_aniso_U_22
_atom_site_aniso_U_33
_atom_site_aniso_U_23
_atom_site_aniso_U_13
_atom_site_aniso_U_12
Os 0.03097(10) 0.03473(11) 0.02796(9) 0.00204(10) 0.00256(6) -0.00317(10)
Cl1 0.0438(8) 0.0401(8) 0.0409(7) 0.0094(6) 0.0065(6) -0.0055(6)
P1 0.0326(7) 0.0331(8) 0.0317(7) 0.0012(6) 0.0010(5) -0.0035(5)
P2 0.0316(7) 0.0398(8) 0.0313(7) 0.0023(6) 0.0033(5) 0.0002(6)
P3 0.0402(8) 0.0476(9) 0.0314(7) -0.0031(6) 0.0024(6) -0.0026(6)
P4 0.0359(8) 0.0473(9) 0.0382(8) -0.0034(6) 0.0086(6) 0.0001(6)
O1 0.058(2) 0.047(2) 0.037(2) 0.003(2) 0.009(2) -0.008(2)
C1 0.034(3) 0.040(3) 0.047(3) 0.005(2) 0.008(2) -0.003(2)
C2 0.061(4) 0.042(4) 0.071(4) -0.003(3) 0.018(3) -0.017(3)
C3 0.070(5) 0.054(4) 0.106(5) 0.001(4) 0.026(4) -0.029(4)
C4 0.053(4) 0.099(6) 0.090(5) 0.004(4) 0.008(4) -0.042(4)
C5 0.038(4) 0.090(6) 0.080(5) 0.021(4) 0.005(3) -0.011(3)
C6 0.039(3) 0.059(4) 0.058(4) 0.012(3) 0.003(3) -0.006(3)
C7 0.039(3) 0.042(3) 0.029(2) -0.004(3) -0.002(2) -0.002(3)
C8 0.067(4) 0.044(4) 0.039(3) 0.000(3) -0.003(3) -0.001(3)
C9 0.079(4) 0.059(5) 0.040(3) -0.003(3) -0.011(3) 0.005(3)
C10 0.083(5) 0.069(5) 0.037(3) 0.008(3) 0.006(3) 0.009(4)
C11 0.057(4) 0.063(4) 0.045(3) 0.015(3) 0.008(3) -0.002(3)
C12 0.046(3) 0.056(4) 0.036(3) 0.005(3) 0.007(2) -0.006(3)
C13 0.043(3) 0.034(3) 0.038(3) -0.003(2) 0.000(2) 0.001(2)
C14 0.045(3) 0.039(3) 0.037(3) -0.002(2) 0.005(2) 0.006(2)
C15 0.036(3) 0.051(4) 0.035(3) -0.001(2) 0.008(2) -0.001(2)
C16 0.047(3) 0.047(4) 0.051(3) 0.003(3) 0.017(3) -0.003(3)
C17 0.055(4) 0.062(4) 0.061(4) 0.006(3) 0.020(3) -0.015(3)
C18 0.047(4) 0.091(5) 0.053(4) 0.005(4) 0.016(3) -0.016(3)
C19 0.049(4) 0.090(5) 0.058(4) 0.010(3) 0.018(3) 0.008(3)
C20 0.046(4) 0.065(4) 0.050(3) 0.012(3) 0.017(3) 0.012(3)
C21 0.039(3) 0.039(3) 0.046(3) 0.006(3) 0.007(3) 0.005(2)
C22 0.052(4) 0.050(4) 0.062(4) 0.002(3) -0.017(3) 0.007(3)
C23 0.077(5) 0.045(4) 0.086(5) 0.016(4) -0.009(4) 0.007(3)
C24 0.073(5) 0.064(5) 0.074(5) 0.022(4) -0.008(4) 0.021(4)
C25 0.060(4) 0.073(5) 0.056(4) 0.013(3) -0.007(3) 0.008(3)
C26 0.044(3) 0.062(4) 0.040(3) 0.002(3) -0.001(3) 0.003(3)
C27 0.070(4) 0.047(4) 0.041(3) 0.001(3) -0.010(3) -0.023(3)
C28 0.062(4) 0.077(5) 0.058(4) 0.003(3) 0.006(3) -0.021(3)
C29 0.067(5) 0.086(5) 0.063(4) 0.004(4) 0.007(4) -0.028(4)
C30 0.064(5) 0.067(5) 0.091(5) 0.003(4) 0.008(4) -0.024(4)
C31 0.080(5) 0.095(6) 0.082(5) -0.012(5) -0.002(4) -0.033(4)
C32 0.092(5) 0.084(5) 0.046(4) -0.012(3) 0.003(3) -0.041(4)
C33 0.048(3) 0.054(3) 0.030(3) 0.002(2) 0.007(2) -0.009(3)
C34 0.056(4) 0.070(5) 0.038(3) 0.006(3) 0.000(3) -0.003(3)
C35 0.085(5) 0.092(6) 0.042(4) 0.011(4) 0.001(3) 0.012(4)
C36 0.113(6) 0.076(5) 0.050(4) 0.025(4) 0.008(4) 0.001(4)
C37 0.092(5) 0.078(5) 0.061(4) 0.008(4) 0.020(4) -0.020(4)
C38 0.073(4) 0.072(5) 0.038(3) 0.002(3) 0.014(3) -0.015(3)
C39 0.063(4) 0.077(5) 0.049(4) -0.022(3) 0.006(3) 0.006(3)
C40 0.055(4) 0.073(4) 0.034(3) -0.010(3) 0.009(3) 0.003(3)
C41 0.041(3) 0.049(3) 0.053(3) -0.005(3) 0.015(3) 0.001(3)
C42 0.048(4) 0.066(5) 0.082(5) 0.000(3) 0.025(3) 0.003(3)
C43 0.057(4) 0.076(5) 0.114(6) 0.021(4) 0.036(4) 0.011(4)
C44 0.051(4) 0.107(6) 0.103(5) 0.009(5) 0.038(4) -0.003(4)
C45 0.063(4) 0.076(5) 0.085(5) 0.026(4) 0.031(4) 0.005(4)
C46 0.052(4) 0.068(4) 0.076(4) 0.022(3) 0.025(3) 0.006(3)
B 0.075(5) 0.046(5) 0.047(4) 0.002(3) 0.008(4) -0.010(4)
C53 0.057(3) 0.040(4) 0.052(3) 0.001(3) 0.007(3) 0.001(3)
C54 0.067(4) 0.043(4) 0.061(4) 0.003(3) 0.006(3) -0.003(3)
C55 0.077(5) 0.047(4) 0.082(5) -0.007(4) 0.004(4) -0.003(3)
C56 0.082(5) 0.055(5) 0.067(5) -0.014(4) -0.013(4) 0.003(4)
C57 0.076(5) 0.067(5) 0.051(4) 0.001(3) -0.006(3) 0.003(3)
C58 0.079(5) 0.050(5) 0.056(4) 0.002(3) 0.003(3) -0.002(3)
C59 0.080(5) 0.052(4) 0.045(4) 0.007(3) 0.003(3) -0.004(3)
C60 0.099(6) 0.074(5) 0.068(5) 0.011(4) -0.004(4) -0.023(4)
C61 0.129(9) 0.087(7) 0.091(7) 0.031(6) -0.050(6) -0.037(6)
C62 0.078(7) 0.123(9) 0.136(9) 0.078(8) -0.044(6) -0.028(6)
C63 0.069(6) 0.114(7) 0.098(6) 0.048(5) 0.007(5) 0.011(5)
C64 0.074(5) 0.063(5) 0.077(5) 0.017(4) 0.005(4) -0.005(4)
C65 0.082(5) 0.063(5) 0.042(3) -0.013(3) 0.016(3) -0.005(4)
C66 0.109(6) 0.066(5) 0.047(4) 0.009(3) 0.028(4) 0.012(4)
C67 0.166(9) 0.076(6) 0.054(4) 0.009(4) 0.044(6) 0.041(6)
C68 0.129(9) 0.140(10) 0.074(6) -0.007(6) 0.033(6) 0.054(8)
C69 0.088(7) 0.154(10) 0.120(8) -0.041(8) 0.023(6) 0.031(7)
C70 0.107(7) 0.096(7) 0.124(7) -0.037(5) 0.034(6) -0.011(6)
Cl2 0.113(3) 0.358(6) 0.260(5) -0.110(4) 0.029(3) 0.002(3)
Cl3 0.205(4) 0.282(5) 0.266(4) -0.039(4) 0.136(4) 0.005(4)
C77 0.101(8) 0.243(14) 0.157(10) -0.001(9) 0.042(8) -0.005(8)

loop_
_atom_site_label
_atom_site_type_symbol
_atom_site_fract_x
_atom_site_fract_y
_atom_site_fract_z
_atom_site_U_iso_or_equiv
_atom_site_thermal_displace_type
_atom_site_occupancy
_atom_site_calc_flag
_atom_site_refinement_flags
_atom_site_disorder_group
Os Os 0.734285(8) 0.75502(2) 0.439523(7) 0.03201(6) Uani 1 d . .
Cl1 Cl 0.71279(5) 0.59057(10) 0.47870(5) 0.0422(3) Uani 1 d . .
P1 P 0.67054(5) 0.67228(10) 0.35990(5) 0.0337(3) Uani 1 d . .
P2 P 0.81094(5) 0.65881(10) 0.40861(5) 0.0350(3) Uani 1 d . .
P3 P 0.79543(6) 0.81377(11) 0.52609(5) 0.0408(3) Uani 1 d . .
P4 P 0.66014(6) 0.85421(11) 0.47105(5) 0.0406(3) Uani 1 d . .
O1 O 0.74766(15) 0.8737(3) 0.40443(12) 0.0479(9) Uani 1 d . .
C1 C 0.6009(2) 0.6144(4) 0.3693(2) 0.0406(12) Uani 1 d . .
H1B H 0.6025(2) 0.6226(4) 0.4076(2) 0.049 Uiso 1 calc R .
C2 C 0.5950(2) 0.4970(4) 0.3586(2) 0.058(2) Uani 1 d . .
H2A H 0.6285(2) 0.4612(4) 0.3807(2) 0.069 Uiso 1 calc R .
H2B H 0.5942(2) 0.4834(4) 0.3212(2) 0.069 Uiso 1 calc R .
C3 C 0.5390(3) 0.4553(5) 0.3712(3) 0.076(2) Uani 1 d . .
H3A H 0.5353(3) 0.3817(5) 0.3624(3) 0.091 Uiso 1 calc R .
H3B H 0.5421(3) 0.4623(5) 0.4094(3) 0.091 Uiso 1 calc R .
C4 C 0.4850(3) 0.5110(6) 0.3409(3) 0.082(2) Uani 1 d . .
H4A H 0.4512(3) 0.4837(6) 0.3516(3) 0.098 Uiso 1 calc R .
H4B H 0.4795(3) 0.4989(6) 0.3026(3) 0.098 Uiso 1 calc R .
C5 C 0.4903(2) 0.6265(5) 0.3522(3) 0.071(2) Uani 1 d . .
H5A H 0.4912(2) 0.6388(5) 0.3897(3) 0.085 Uiso 1 calc R .
H5B H 0.4564(2) 0.6619(5) 0.3305(3) 0.085 Uiso 1 calc R .
C6 C 0.5457(2) 0.6716(5) 0.3397(2) 0.0533(15) Uani 1 d . .
H6A H 0.5423(2) 0.6675(5) 0.3013(2) 0.064 Uiso 1 calc R .
H6B H 0.5490(2) 0.7447(5) 0.3499(2) 0.064 Uiso 1 calc R .
C7 C 0.6491(2) 0.7435(4) 0.2949(2) 0.0387(11) Uani 1 d . .
H7A H 0.6146(2) 0.7844(4) 0.2968(2) 0.046 Uiso 1 calc R .
C8 C 0.6286(3) 0.6703(4) 0.2467(2) 0.0526(15) Uani 1 d . .
H8A H 0.6007(3) 0.6206(4) 0.2545(2) 0.063 Uiso 1 calc R .
H8B H 0.6617(3) 0.6316(4) 0.2407(2) 0.063 Uiso 1 calc R .
C9 C 0.5999(3) 0.7324(4) 0.1958(2) 0.064(2) Uani 1 d . .
H9A H 0.5886(3) 0.6851(4) 0.1655(2) 0.076 Uiso 1 calc R .
H9B H 0.5650(3) 0.7666(4) 0.2008(2) 0.076 Uiso 1 calc R .
C10 C 0.6420(3) 0.8136(5) 0.1838(2) 0.065(2) Uani 1 d . .
H10A H 0.6225(3) 0.8547(5) 0.1529(2) 0.078 Uiso 1 calc R .
H10B H 0.6750(3) 0.7790(5) 0.1752(2) 0.078 Uiso 1 calc R .
C11 C 0.6634(2) 0.8852(4) 0.2318(2) 0.056(2) Uani 1 d . .
H11A H 0.6308(2) 0.9244(4) 0.2386(2) 0.067 Uiso 1 calc R .
H11B H 0.6914(2) 0.9345(4) 0.2239(2) 0.067 Uiso 1 calc R .
C12 C 0.6923(2) 0.8219(4) 0.2821(2) 0.0464(13) Uani 1 d . .
H12A H 0.7261(2) 0.7854(4) 0.2761(2) 0.056 Uiso 1 calc R .
H12B H 0.7054(2) 0.8687(4) 0.3124(2) 0.056 Uiso 1 calc R .
C13 C 0.7136(2) 0.5612(4) 0.3462(2) 0.0400(12) Uani 1 d . .
H13A H 0.7158(2) 0.5087(4) 0.3738(2) 0.048 Uiso 1 calc R .
H13B H 0.6946(2) 0.5304(4) 0.3119(2) 0.048 Uiso 1 calc R .
C14 C 0.7753(2) 0.5959(4) 0.3450(2) 0.0411(12) Uani 1 d . .
H14A H 0.7733(2) 0.6443(4) 0.3155(2) 0.049 Uiso 1 calc R .
H14B H 0.7980(2) 0.5358(4) 0.3391(2) 0.049 Uiso 1 calc R .
C15 C 0.8728(2) 0.7279(4) 0.3901(2) 0.0410(13) Uani 1 d . .
H15A H 0.8973(2) 0.7577(4) 0.4232(2) 0.049 Uiso 1 calc R .
C16 C 0.8536(2) 0.8176(4) 0.3506(2) 0.0472(14) Uani 1 d . .
H16A H 0.8307(2) 0.7899(4) 0.3168(2) 0.057 Uiso 1 calc R .
H16B H 0.8288(2) 0.8647(4) 0.3647(2) 0.057 Uiso 1 calc R .
C17 C 0.9052(2) 0.8777(4) 0.3405(2) 0.058(2) Uani 1 d . .
H17A H 0.9267(2) 0.9095(4) 0.3738(2) 0.070 Uiso 1 calc R .
H17B H 0.8914(2) 0.9328(4) 0.3147(2) 0.070 Uiso 1 calc R .
C18 C 0.9455(2) 0.8055(5) 0.3191(2) 0.063(2) Uani 1 d . .
H18A H 0.9257(2) 0.7815(5) 0.2835(2) 0.076 Uiso 1 calc R .
H18B H 0.9800(2) 0.8438(5) 0.3161(2) 0.076 Uiso 1 calc R .
C19 C 0.9637(3) 0.7126(5) 0.3554(2) 0.065(2) Uani 1 d . .
H19A H 0.9887(3) 0.7359(5) 0.3892(2) 0.078 Uiso 1 calc R .
H19B H 0.9860(3) 0.6651(5) 0.3388(2) 0.078 Uiso 1 calc R .
C20 C 0.9116(2) 0.6555(4) 0.3663(2) 0.0529(15) Uani 1 d . .
H20A H 0.9252(2) 0.5986(4) 0.3911(2) 0.063 Uiso 1 calc R .
H20B H 0.8887(2) 0.6259(4) 0.3330(2) 0.063 Uiso 1 calc R .
C21 C 0.8452(2) 0.5514(4) 0.4545(2) 0.0419(13) Uani 1 d . .
H21A H 0.8184(2) 0.5394(4) 0.4776(2) 0.050 Uiso 1 calc R .
C22 C 0.8493(2) 0.4466(4) 0.4280(2) 0.060(2) Uani 1 d . .
H22A H 0.8755(2) 0.4524(4) 0.4043(2) 0.072 Uiso 1 calc R .
H22B H 0.8110(2) 0.4272(4) 0.4064(2) 0.072 Uiso 1 calc R .
C23 C 0.8716(3) 0.3615(5) 0.4700(3) 0.074(2) Uani 1 d . .
H23A H 0.8430(3) 0.3498(5) 0.4909(3) 0.089 Uiso 1 calc R .
H23B H 0.8763(3) 0.2968(5) 0.4519(3) 0.089 Uiso 1 calc R .
C24 C 0.9292(3) 0.3917(5) 0.5071(3) 0.075(2) Uani 1 d . .
H24A H 0.9413(3) 0.3379(5) 0.5341(3) 0.090 Uiso 1 calc R .
H24B H 0.9587(3) 0.3968(5) 0.4867(3) 0.090 Uiso 1 calc R .
C25 C 0.9248(3) 0.4941(5) 0.5343(2) 0.067(2) Uani 1 d . .
H25A H 0.9628(3) 0.5132(5) 0.5565(2) 0.080 Uiso 1 calc R .
H25B H 0.8981(3) 0.4871(5) 0.5576(2) 0.080 Uiso 1 calc R .
C26 C 0.9028(2) 0.5803(4) 0.4929(2) 0.0504(14) Uani 1 d . .
H26A H 0.8978(2) 0.6443(4) 0.5114(2) 0.060 Uiso 1 calc R .
H26B H 0.9318(2) 0.5930(4) 0.4725(2) 0.060 Uiso 1 calc R .
C27 C 0.8635(3) 0.8914(4) 0.5263(2) 0.057(2) Uani 1 d . .
H27A H 0.8942(3) 0.8416(4) 0.5236(2) 0.068 Uiso 1 calc R .
C28 C 0.8548(3) 0.9644(5) 0.4779(2) 0.067(2) Uani 1 d . .
H28A H 0.8239(3) 1.0136(5) 0.4790(2) 0.080 Uiso 1 calc R .
H28B H 0.8426(3) 0.9240(5) 0.4451(2) 0.080 Uiso 1 calc R .
C29 C 0.9105(3) 1.0244(5) 0.4770(2) 0.073(2) Uani 1 d . .
H29A H 0.9403(3) 0.9755(5) 0.4724(2) 0.088 Uiso 1 calc R .
H29B H 0.9027(3) 1.0715(5) 0.4465(2) 0.088 Uiso 1 calc R .
C30 C 0.9329(3) 1.0859(5) 0.5278(3) 0.076(2) Uani 1 d . .
H30A H 0.9689(3) 1.1211(5) 0.5265(3) 0.091 Uiso 1 calc R .
H30B H 0.9045(3) 1.1384(5) 0.5314(3) 0.091 Uiso 1 calc R .
C31 C 0.9436(3) 1.0136(6) 0.5750(3) 0.089(2) Uani 1 d . .
H31A H 0.9580(3) 1.0530(6) 0.6079(3) 0.107 Uiso 1 calc R .
H31B H 0.9731(3) 0.9630(6) 0.5720(3) 0.107 Uiso 1 calc R .
C32 C 0.8862(3) 0.9558(5) 0.5778(2) 0.077(2) Uani 1 d . .
H32A H 0.8938(3) 0.9101(5) 0.6088(2) 0.092 Uiso 1 calc R .
H32B H 0.8569(3) 1.0062(5) 0.5817(2) 0.092 Uiso 1 calc R .
C33 C 0.8167(2) 0.7063(4) 0.5771(2) 0.0444(13) Uani 1 d . .
H33A H 0.8217(2) 0.6436(4) 0.5568(2) 0.053 Uiso 1 calc R .
C34 C 0.8732(2) 0.7193(4) 0.6201(2) 0.056(2) Uani 1 d . .
H34A H 0.8700(2) 0.7791(4) 0.6423(2) 0.067 Uiso 1 calc R .
H34B H 0.9051(2) 0.7320(4) 0.6031(2) 0.067 Uiso 1 calc R .
C35 C 0.8863(3) 0.6213(5) 0.6553(2) 0.076(2) Uani 1 d . .
H35A H 0.8940(3) 0.5633(5) 0.6338(2) 0.091 Uiso 1 calc R .
H35B H 0.9211(3) 0.6330(5) 0.6839(2) 0.091 Uiso 1 calc R .
C36 C 0.8361(3) 0.5937(6) 0.6796(2) 0.081(2) Uani 1 d . .
H36A H 0.8322(3) 0.6472(6) 0.7053(2) 0.098 Uiso 1 calc R .
H36B H 0.8445(3) 0.5283(6) 0.6989(2) 0.098 Uiso 1 calc R .
C37 C 0.7787(3) 0.5839(5) 0.6371(2) 0.077(2) Uani 1 d . .
H37A H 0.7807(3) 0.5249(5) 0.6139(2) 0.092 Uiso 1 calc R .
H37B H 0.7471(3) 0.5716(5) 0.6544(2) 0.092 Uiso 1 calc R .
C38 C 0.7666(3) 0.6825(5) 0.6036(2) 0.061(2) Uani 1 d . .
H38A H 0.7616(3) 0.7405(5) 0.6264(2) 0.073 Uiso 1 calc R .
H38B H 0.7306(3) 0.6743(5) 0.5761(2) 0.073 Uiso 1 calc R .
C39 C 0.7541(2) 0.9112(5) 0.5545(2) 0.064(2) Uani 1 d . .
H39A H 0.7682(2) 0.9110(5) 0.5933(2) 0.077 Uiso 1 calc R .
H39B H 0.7618(2) 0.9797(5) 0.5417(2) 0.077 Uiso 1 calc R .
C40 C 0.6907(2) 0.8941(5) 0.5410(2) 0.054(2) Uani 1 d . .
H40A H 0.6717(2) 0.9580(5) 0.5478(2) 0.065 Uiso 1 calc R .
H40B H 0.6818(2) 0.8408(5) 0.5647(2) 0.065 Uiso 1 calc R .
C41 C 0.5886(2) 0.7975(4) 0.4744(2) 0.0472(13) Uani 1 d . .
H41A H 0.5730(2) 0.7632(4) 0.4398(2) 0.057 Uiso 1 calc R .
C42 C 0.5424(2) 0.8763(5) 0.4816(3) 0.064(2) Uani 1 d . .
H42A H 0.5365(2) 0.9276(5) 0.4530(3) 0.077 Uiso 1 calc R .
H42B H 0.5560(2) 0.9125(5) 0.5155(3) 0.077 Uiso 1 calc R .
C43 C 0.4835(3) 0.8213(5) 0.4806(3) 0.080(2) Uani 1 d . .
H43A H 0.4555(3) 0.8725(5) 0.4866(3) 0.096 Uiso 1 calc R .
H43B H 0.4683(3) 0.7901(5) 0.4456(3) 0.096 Uiso 1 calc R .
C44 C 0.4915(3) 0.7376(6) 0.5236(3) 0.084(2) Uani 1 d . .
H44A H 0.5032(3) 0.7698(6) 0.5588(3) 0.100 Uiso 1 calc R .
H44B H 0.4546(3) 0.7022(6) 0.5211(3) 0.100 Uiso 1 calc R .
C45 C 0.5371(3) 0.6590(5) 0.5174(3) 0.072(2) Uani 1 d . .
H45A H 0.5234(3) 0.6215(5) 0.4839(3) 0.087 Uiso 1 calc R .
H45B H 0.5429(3) 0.6089(5) 0.5465(3) 0.087 Uiso 1 calc R .
C46 C 0.5947(3) 0.7119(5) 0.5178(2) 0.064(2) Uani 1 d . .
H46A H 0.6223(3) 0.6599(5) 0.5119(2) 0.077 Uiso 1 calc R .
H46B H 0.6103(3) 0.7428(5) 0.5529(2) 0.077 Uiso 1 calc R .
C47A C 0.6557(5) 0.9772(10) 0.4315(5) 0.045(2) Uiso 0.494(6) d P .
C47B C 0.6364(5) 0.9826(10) 0.4360(5) 0.045(2) Uiso 0.506(6) d P .
C48A C 0.6365(5) 1.0744(10) 0.4583(5) 0.058(2) Uiso 0.494(6) d P .
C48B C 0.6858(5) 1.0636(9) 0.4450(4) 0.058(2) Uiso 0.506(6) d P .
C49A C 0.6391(6) 1.1720(11) 0.4234(5) 0.060(3) Uiso 0.494(6) d P .
C49B C 0.6637(6) 1.1697(10) 0.4178(5) 0.060(3) Uiso 0.506(6) d P .
C50A C 0.6029(7) 1.1585(12) 0.3685(6) 0.074(3) Uiso 0.494(6) d P .
C50B C 0.6344(6) 1.1551(11) 0.3579(5) 0.074(3) Uiso 0.506(6) d P .
C51A C 0.6174(6) 1.0602(11) 0.3388(5) 0.070(3) Uiso 0.494(6) d P .
C51B C 0.5851(6) 1.0735(11) 0.3497(5) 0.070(3) Uiso 0.506(6) d P .
C52A C 0.6178(6) 0.9630(12) 0.3726(6) 0.044(2) Uiso 0.494(6) d P .
C52B C 0.6057(6) 0.9656(12) 0.3791(6) 0.044(2) Uiso 0.506(6) d P .
B B 0.7291(3) 1.1853(6) 0.6963(3) 0.057(2) Uani 1 d . .
C53 C 0.7522(2) 1.2639(4) 0.7475(2) 0.0507(14) Uani 1 d . .
C54 C 0.7640(2) 1.3692(5) 0.7441(2) 0.059(2) Uani 1 d . .
H54A H 0.7597(2) 1.3986(5) 0.7102(2) 0.070 Uiso 1 calc R .
C55 C 0.7819(3) 1.4323(5) 0.7885(3) 0.071(2) Uani 1 d . .
H55A H 0.7889(3) 1.5027(5) 0.7839(3) 0.085 Uiso 1 calc R .
C56 C 0.7895(3) 1.3923(5) 0.8396(3) 0.073(2) Uani 1 d . .
H56A H 0.8005(3) 1.4351(5) 0.8696(3) 0.088 Uiso 1 calc R .
C57 C 0.7807(3) 1.2893(5) 0.8450(3) 0.068(2) Uani 1 d . .
H57A H 0.7866(3) 1.2606(5) 0.8792(3) 0.082 Uiso 1 calc R .
C58 C 0.7631(3) 1.2260(5) 0.8006(2) 0.064(2) Uani 1 d . .
H58A H 0.7582(3) 1.1552(5) 0.8059(2) 0.077 Uiso 1 calc R .
C59 C 0.6648(3) 1.1407(5) 0.6963(2) 0.061(2) Uani 1 d . .
C60 C 0.6342(3) 1.0748(6) 0.6556(3) 0.085(2) Uani 1 d . .
H60A H 0.6533(3) 1.0527(6) 0.6298(3) 0.101 Uiso 1 calc R .
C61 C 0.5782(4) 1.0405(7) 0.6508(4) 0.115(4) Uani 1 d . .
H61A H 0.5605(4) 0.9967(7) 0.6226(4) 0.138 Uiso 1 calc R .
C62 C 0.5485(4) 1.0718(8) 0.6884(4) 0.124(4) Uani 1 d . .
H62A H 0.5108(4) 1.0479(8) 0.6862(4) 0.149 Uiso 1 calc R .
C63 C 0.5746(4) 1.1378(7) 0.7287(3) 0.096(3) Uani 1 d . .
H63A H 0.5548(4) 1.1609(7) 0.7536(3) 0.115 Uiso 1 calc R .
C64 C 0.6322(3) 1.1705(5) 0.7318(3) 0.074(2) Uani 1 d . .
H64A H 0.6495(3) 1.2151(5) 0.7597(3) 0.088 Uiso 1 calc R .
C65 C 0.7781(3) 1.0927(5) 0.7032(2) 0.062(2) Uani 1 d . .
C66 C 0.7681(3) 0.9870(6) 0.7074(2) 0.073(2) Uani 1 d . .
H66A H 0.7301(3) 0.9638(6) 0.7045(2) 0.087 Uiso 1 calc R .
C67 C 0.8140(5) 0.9134(6) 0.7161(3) 0.096(3) Uani 1 d . .
H67A H 0.8051(5) 0.8434(6) 0.7191(3) 0.115 Uiso 1 calc R .
C68 C 0.8698(5) 0.9405(9) 0.7203(3) 0.113(4) Uani 1 d . .
H68A H 0.8992(5) 0.8906(9) 0.7258(3) 0.135 Uiso 1 calc R .
C69 C 0.8817(4) 1.0436(9) 0.7163(4) 0.121(4) Uani 1 d . .
H69A H 0.9201(4) 1.0649(9) 0.7195(4) 0.145 Uiso 1 calc R .
C70 C 0.8367(4) 1.1188(7) 0.7073(3) 0.108(3) Uani 1 d . .
H70A H 0.8463(4) 1.1884(7) 0.7039(3) 0.129 Uiso 1 calc R .
C71A C 0.7290(6) 1.2353(11) 0.6377(5) 0.052(2) Uiso 0.509(10) d P .
C71B C 0.7110(6) 1.2561(12) 0.6390(5) 0.052(2) Uiso 0.491(10) d P .
C72A C 0.6852(7) 1.3167(12) 0.6192(6) 0.061(3) Uiso 0.509(10) d P .
C72B C 0.6668(6) 1.3338(11) 0.6324(5) 0.061(3) Uiso 0.491(10) d P .
C73A C 0.6756(8) 1.3683(13) 0.5696(8) 0.080(4) Uiso 0.509(10) d P .
C73B C 0.6508(7) 1.3899(13) 0.5808(6) 0.080(4) Uiso 0.491(10) d P .
C74A C 0.7076(9) 1.3354(16) 0.5367(7) 0.079(4) Uiso 0.509(10) d P .
C74B C 0.6818(8) 1.3578(14) 0.5424(8) 0.079(4) Uiso 0.491(10) d P .
C75A C 0.7549(8) 1.2592(13) 0.5504(6) 0.087(4) Uiso 0.509(10) d P .
C75B C 0.7262(10) 1.2897(17) 0.5467(8) 0.087(4) Uiso 0.491(10) d P .
C76A C 0.7653(7) 1.2055(11) 0.6041(5) 0.064(3) Uiso 0.509(10) d P .
C76B C 0.7380(7) 1.2310(11) 0.5980(6) 0.064(3) Uiso 0.491(10) d P .
Cl2 Cl 1.0395(2) 0.7353(4) 0.6259(2) 0.247(2) Uani 1 d . .
Cl3 Cl 1.0351(2) 0.8458(4) 0.7204(2) 0.237(2) Uani 1 d . .
C77 C 1.0750(4) 0.7853(9) 0.6827(4) 0.165(5) Uani 1 d . .
H77A H 1.1029(4) 0.8352(9) 0.6752(4) 0.198 Uiso 1 calc R .
H77B H 1.0972(4) 0.7299(9) 0.7041(4) 0.198 Uiso 1 calc R .

loop_
_atom_type_symbol
_atom_type_description
_atom_type_scat_dispersion_real
_atom_type_scat_dispersion_imag
_atom_type_scat_source
C C 0.0033 0.0016 'International Tables Vol C Tables 4.2.6.8 and 6.1.1.4'
H H 0.0000 0.0000 'International Tables Vol C Tables 4.2.6.8 and 6.1.1.4'
B B 0.0013 0.0007 'International Tables Vol C Tables 4.2.6.8 and 6.1.1.4'
O O 0.0106 0.0060 'International Tables Vol C Tables 4.2.6.8 and 6.1.1.4'
P P 0.1023 0.0942 'International Tables Vol C Tables 4.2.6.8 and 6.1.1.4'
Cl Cl 0.1484 0.1585 'International Tables Vol C Tables 4.2.6.8 and 6.1.1.4'
Os Os -1.2165 7.6030 'International Tables Vol C Tables 4.2.6.8 and 6.1.1.4'

loop_
_geom_angle_atom_site_label_1
_geom_angle_atom_site_label_2
_geom_angle_atom_site_label_3
_geom_angle
_geom_angle_site_symmetry_1
_geom_angle_site_symmetry_3
_geom_angle_publ_flag
O1 Os Cl1 175.09(10) . . ?
O1 Os P4 87.31(11) . . ?
Cl1 Os P4 94.36(5) . . ?
O1 Os P3 93.20(11) . . ?
Cl1 Os P3 91.61(5) . . ?
P4 Os P3 81.53(5) . . ?
O1 Os P1 95.38(10) . . ?
Cl1 Os P1 79.81(4) . . ?
P4 Os P1 98.94(5) . . ?
P3 Os P1 171.42(4) . . ?
O1 Os P2 91.72(11) . . ?
Cl1 Os P2 86.70(4) . . ?
P4 Os P2 178.46(5) . . ?
P3 Os P2 97.34(4) . . ?
P1 Os P2 82.34(4) . . ?
C13 P1 C7 104.6(2) . . ?
C13 P1 C1 105.2(2) . . ?
C7 P1 C1 104.7(2) . . ?
C13 P1 Os 103.8(2) . . ?
C7 P1 Os 120.7(2) . . ?
C1 P1 Os 116.3(2) . . ?
C14 P2 C21 105.7(2) . . ?
C14 P2 C15 101.6(2) . . ?
C21 P2 C15 105.4(2) . . ?
C14 P2 Os 107.0(2) . . ?
C21 P2 Os 113.9(2) . . ?
C15 P2 Os 121.6(2) . . ?
C39 P3 C33 107.4(3) . . ?
C39 P3 C27 100.0(3) . . ?
C33 P3 C27 107.5(2) . . ?
C39 P3 Os 108.3(2) . . ?
C33 P3 Os 113.8(2) . . ?
C27 P3 Os 118.5(2) . . ?
C40 P4 C41 102.1(2) . . ?
C40 P4 C47A 104.6(4) . . ?
C41 P4 C47A 115.1(4) . . ?
C40 P4 C47B 102.9(4) . . ?
C41 P4 C47B 101.2(4) . . ?
C47A P4 C47B 15.3(5) . . ?
C40 P4 Os 108.9(2) . . ?
C41 P4 Os 122.7(2) . . ?
C47A P4 Os 102.1(4) . . ?
C47B P4 Os 116.5(3) . . ?
C6 C1 C2 110.7(4) . . ?
C6 C1 P1 114.6(3) . . ?
C2 C1 P1 114.3(3) . . ?
C1 C2 C3 110.5(5) . . ?
C4 C3 C2 113.1(5) . . ?
C3 C4 C5 110.2(5) . . ?
C4 C5 C6 111.5(5) . . ?
C1 C6 C5 112.5(4) . . ?
C12 C7 C8 109.1(4) . . ?
C12 C7 P1 117.7(3) . . ?
C8 C7 P1 112.6(4) . . ?
C7 C8 C9 110.7(4) . . ?
C10 C9 C8 110.6(5) . . ?
C9 C10 C11 110.9(4) . . ?
C10 C11 C12 110.7(5) . . ?
C7 C12 C11 110.2(4) . . ?
C14 C13 P1 110.7(3) . . ?
C13 C14 P2 110.1(3) . . ?
C16 C15 C20 107.6(4) . . ?
C16 C15 P2 113.6(3) . . ?
C20 C15 P2 113.2(4) . . ?
C17 C16 C15 111.9(4) . . ?
C16 C17 C18 110.6(5) . . ?
C19 C18 C17 111.5(5) . . ?
C18 C19 C20 111.9(5) . . ?
C19 C20 C15 111.8(5) . . ?
C22 C21 C26 111.3(4) . . ?
C22 C21 P2 115.9(3) . . ?
C26 C21 P2 114.3(4) . . ?
C21 C22 C23 111.3(5) . . ?
C24 C23 C22 111.3(5) . . ?
C25 C24 C23 111.3(5) . . ?
C24 C25 C26 110.9(5) . . ?
C21 C26 C25 111.9(5) . . ?
C28 C27 C32 108.5(5) . . ?
C28 C27 P3 112.0(4) . . ?
C32 C27 P3 113.8(4) . . ?
C27 C28 C29 112.0(5) . . ?
C30 C29 C28 111.8(5) . . ?
C31 C30 C29 109.3(6) . . ?
C30 C31 C32 110.7(6) . . ?
C27 C32 C31 110.0(5) . . ?
C34 C33 C38 109.7(4) . . ?
C34 C33 P3 117.6(4) . . ?
C38 C33 P3 110.5(4) . . ?
C33 C34 C35 110.7(5) . . ?
C36 C35 C34 111.6(5) . . ?
C35 C36 C37 112.0(5) . . ?
C38 C37 C36 110.4(5) . . ?
C37 C38 C33 110.9(5) . . ?
C40 C39 P3 114.4(4) . . ?
C39 C40 P4 114.1(4) . . ?
C42 C41 C46 109.1(4) . . ?
C42 C41 P4 115.4(4) . . ?
C46 C41 P4 112.6(4) . . ?
C41 C42 C43 111.1(5) . . ?
C44 C43 C42 110.9(6) . . ?
C45 C44 C43 111.2(5) . . ?
C44 C45 C46 111.2(6) . . ?
C45 C46 C41 112.7(5) . . ?
C47B C47A C48B 106.7(28) . . ?
C47B C47A C48A 53.5(24) . . ?
C48B C47A C48A 53.3(8) . . ?
C47B C47A C52B 70.8(25) . . ?
C48B C47A C52B 123.5(12) . . ?
C48A C47A C52B 102.5(10) . . ?
C47B C47A C52A 84.1(26) . . ?
C48B C47A C52A 119.7(12) . . ?
C48A C47A C52A 111.2(10) . . ?
C52B C47A C52A 13.4(8) . . ?
C47B C47A P4 85.9(25) . . ?
C48B C47A P4 127.9(10) . . ?
C48A C47A P4 115.2(8) . . ?
C52B C47A P4 108.5(9) . . ?
C52A C47A P4 111.7(9) . . ?
C47A C47B C48A 108.7(29) . . ?
C47A C47B C52B 90.6(26) . . ?
C48A C47B C52B 120.8(12) . . ?
C47A C47B C48B 55.1(24) . . ?
C48A C47B C48B 53.6(8) . . ?
C52B C47B C48B 114.9(10) . . ?
C47A C47B C52A 77.7(25) . . ?
C48A C47B C52A 123.9(12) . . ?
C52B C47B C52A 12.9(9) . . ?
C48B C47B C52A 105.7(9) . . ?
C47A C47B P4 78.8(25) . . ?
C48A C47B P4 127.2(10) . . ?
C52B C47B P4 111.0(10) . . ?
C48B C47B P4 112.9(8) . . ?
C52A C47B P4 108.8(9) . . ?
C48B C48A C47B 72.2(10) . . ?
C48B C48A C47A 54.3(8) . . ?
C47B C48A C47A 17.9(8) . . ?
C48B C48A C49A 76.7(9) . . ?
C47B C48A C49A 118.0(11) . . ?
C47A C48A C49A 109.7(9) . . ?
C48B C48A C49B 57.2(8) . . ?
C47B C48A C49B 108.5(10) . . ?
C47A C48A C49B 96.0(8) . . ?
C49A C48A C49B 19.6(6) . . ?
C48A C48B C47A 72.4(10) . . ?
C48A C48B C47B 54.2(8) . . ?
C47A C48B C47B 18.2(8) . . ?
C48A C48B C49B 78.4(9) . . ?
C47A C48B C49B 121.0(11) . . ?
C47B C48B C49B 111.2(10) . . ?
C48A C48B C49A 58.0(8) . . ?
C47A C48B C49A 108.8(10) . . ?
C47B C48B C49A 95.2(9) . . ?
C49B C48B C49A 20.5(6) . . ?
C49B C49A C50A 97.5(22) . . ?
C49B C49A C48A 105.1(23) . . ?
C50A C49A C48A 111.3(12) . . ?
C49B C49A C50B 66.8(19) . . ?
C50A C49A C50B 30.7(7) . . ?
C48A C49A C50B 118.3(11) . . ?
C49B C49A C48B 59.9(20) . . ?
C50A C49A C48B 112.3(11) . . ?
C48A C49A C48B 45.3(6) . . ?
C50B C49A C48B 95.6(9) . . ?
C49A C49B C50B 91.0(22) . . ?
C49A C49B C48B 99.6(22) . . ?
C50B C49B C48B 111.2(11) . . ?
C49A C49B C50A 60.6(19) . . ?
C50B C49B C50A 30.4(6) . . ?
C48B C49B C50A 113.4(10) . . ?
C49A C49B C48A 55.3(19) . . ?
C50B C49B C48A 110.8(10) . . ?
C48B C49B C48A 44.4(6) . . ?
C50A C49B C48A 91.0(9) . . ?
C50B C50A C51B 94.0(19) . . ?
C50B C50A C49A 87.8(17) . . ?
C51B C50A C49A 123.1(14) . . ?
C50B C50A C51A 59.2(15) . . ?
C51B C50A C51A 34.9(8) . . ?
C49A C50A C51A 114.7(12) . . ?
C50B C50A C49B 65.8(15) . . ?
C51B C50A C49B 121.5(14) . . ?
C49A C50A C49B 21.9(7) . . ?
C51A C50A C49B 100.9(11) . . ?
C50A C50B C51A 87.6(18) . . ?
C50A C50B C49B 83.7(16) . . ?
C51A C50B C49B 120.0(13) . . ?
C50A C50B C51B 52.5(14) . . ?
C51A C50B C51B 35.2(8) . . ?
C49B C50B C51B 111.2(11) . . ?
C50A C50B C49A 61.5(14) . . ?
C51A C50B C49A 115.4(12) . . ?
C49B C50B C49A 22.2(6) . . ?
C51B C50B C49A 95.2(10) . . ?
C51B C51A C50B 85.0(17) . . ?
C51B C51A C52A 82.2(15) . . ?
C50B C51A C52A 125.4(13) . . ?
C51B C51A C50A 51.8(13) . . ?
C50B C51A C50A 33.2(8) . . ?
C52A C51A C50A 110.9(11) . . ?
C51B C51A C52B 70.0(14) . . ?
C50B C51A C52B 121.1(12) . . ?
C52A C51A C52B 12.2(9) . . ?
C50A C51A C52B 101.3(10) . . ?
C51A C51B C50A 93.3(18) . . ?
C51A C51B C50B 59.8(14) . . ?
C50A C51B C50B 33.5(8) . . ?
C51A C51B C52B 78.3(15) . . ?
C50A C51B C52B 123.4(14) . . ?
C50B C51B C52B 113.1(12) . . ?
C51A C51B C52A 65.5(14) . . ?
C50A C51B C52A 122.6(14) . . ?
C50B C51B C52A 105.2(11) . . ?
C52B C51B C52A 12.8(8) . . ?
C51A C52A C47A 112.2(12) . . ?
C51A C52A C47B 114.5(12) . . ?
C47A C52A C47B 18.1(7) . . ?
C51A C52A C51B 32.3(6) . . ?
C47A C52A C51B 110.5(11) . . ?
C47B C52A C51B 102.5(10) . . ?
C47B C52B C47A 18.6(7) . . ?
C47B C52B C51B 111.1(12) . . ?
C47A C52B C51B 113.8(12) . . ?
C47B C52B C51A 113.0(11) . . ?
C47A C52B C51A 105.1(11) . . ?
C51B C52B C51A 31.7(6) . . ?
C59 B C71A 110.2(7) . . ?
C59 B C65 112.4(5) . . ?
C71A B C65 103.2(7) . . ?
C59 B C53 110.3(5) . . ?
C71A B C53 114.9(7) . . ?
C65 B C53 105.7(5) . . ?
C59 B C71B 98.6(6) . . ?
C71A B C71B 17.5(7) . . ?
C65 B C71B 120.4(7) . . ?
C53 B C71B 109.3(7) . . ?
C54 C53 C58 113.8(5) . . ?
C54 C53 B 125.6(5) . . ?
C58 C53 B 120.6(5) . . ?
C55 C54 C53 123.1(6) . . ?
C54 C55 C56 120.7(6) . . ?
C57 C56 C55 118.3(6) . . ?
C56 C57 C58 121.0(6) . . ?
C57 C58 C53 122.9(6) . . ?
C64 C59 C60 112.9(7) . . ?
C64 C59 B 125.0(6) . . ?
C60 C59 B 121.8(6) . . ?
C61 C60 C59 124.9(8) . . ?
C60 C61 C62 119.1(9) . . ?
C63 C62 C61 119.7(10) . . ?
C62 C63 C64 118.8(9) . . ?
C59 C64 C63 124.5(7) . . ?
C66 C65 C70 114.4(7) . . ?
C66 C65 B 126.1(6) . . ?
C70 C65 B 119.5(7) . . ?
C65 C66 C67 121.8(8) . . ?
C68 C67 C66 122.7(9) . . ?
C67 C68 C69 117.6(10) . . ?
C68 C69 C70 120.9(10) . . ?
C65 C70 C69 122.6(9) . . ?
C71B C71A C76B 116.2(32) . . ?
C71B C71A C76A 145.4(33) . . ?
C76B C71A C76A 29.5(10) . . ?
C71B C71A C72A 27.5(25) . . ?
C76B C71A C72A 91.0(13) . . ?
C76A C71A C72A 118.9(12) . . ?
C71B C71A B 87.8(28) . . ?
C76B C71A B 151.9(14) . . ?
C76A C71A B 126.2(11) . . ?
C72A C71A B 114.9(10) . . ?
C71B C71A C72B 12.2(26) . . ?
C76B C71A C72B 106.7(12) . . ?
C76A C71A C72B 134.9(11) . . ?
C72A C71A C72B 16.0(7) . . ?
B C71A C72B 98.8(8) . . ?
C71A C71B C72A 139.4(35) . . ?
C71A C71B C76B 44.6(24) . . ?
C72A C71B C76B 97.3(14) . . ?
C71A C71B C72B 163.5(34) . . ?
C72A C71B C72B 25.0(10) . . ?
C76B C71B C72B 122.0(14) . . ?
C71A C71B B 74.7(28) . . ?
C72A C71B B 144.9(14) . . ?
C76B C71B B 117.8(11) . . ?
C72B C71B B 120.0(10) . . ?
C71A C71B C76A 25.6(25) . . ?
C72A C71B C76A 114.8(13) . . ?
C76B C71B C76A 19.3(8) . . ?
C72B C71B C76A 139.8(12) . . ?
B C71B C76A 100.0(9) . . ?
C72B C72A C71B 112.7(26) . . ?
C72B C72A C73A 109.3(26) . . ?
C71B C72A C73A 137.7(17) . . ?
C72B C72A C73B 78.5(22) . . ?
C71B C72A C73B 167.1(17) . . ?
C73A C72A C73B 30.9(9) . . ?
C72B C72A C71A 125.6(25) . . ?
C71B C72A C71A 13.1(11) . . ?
C73A C72A C71A 125.1(13) . . ?
C73B C72A C71A 155.7(13) . . ?
C72B C72A C76B 160.3(26) . . ?
C71B C72A C76B 48.6(11) . . ?
C73A C72A C76B 89.2(11) . . ?
C73B C72A C76B 119.4(11) . . ?
C71A C72A C76B 36.3(6) . . ?
C72B C72A C74B 123.0(25) . . ?
C71B C72A C74B 123.3(14) . . ?
C73A C72A C74B 15.0(9) . . ?
C73B C72A C74B 44.7(9) . . ?
C71A C72A C74B 111.0(10) . . ?
C76B C72A C74B 74.8(8) . . ?
C72A C72B C71B 42.3(18) . . ?
C72A C72B C73B 75.8(21) . . ?
C71B C72B C73B 117.9(12) . . ?
C72A C72B C73A 49.9(20) . . ?
C71B C72B C73A 92.1(11) . . ?
C73B C72B C73A 26.0(8) . . ?
C72A C72B C71A 38.4(20) . . ?
C71B C72B C71A 4.3(9) . . ?
C73B C72B C71A 114.1(10) . . ?
C73A C72B C71A 88.3(9) . . ?
C74B C73A C73B 138.1(39) . . ?
C74B C73A C74A 25.2(20) . . ?
C73B C73A C74A 163.2(31) . . ?
C74B C73A C72A 136.5(27) . . ?
C73B C73A C72A 78.5(22) . . ?
C74A C73A C72A 115.7(15) . . ?
C74B C73A C72B 154.6(27) . . ?
C73B C73A C72B 57.8(20) . . ?
C74A C73A C72B 136.4(16) . . ?
C72A C73A C72B 20.8(8) . . ?
C74B C73A C75B 45.3(19) . . ?
C73B C73A C75B 166.4(27) . . ?
C74A C73A C75B 22.4(10) . . ?
C72A C73A C75B 93.4(13) . . ?
C72B C73A C75B 114.1(13) . . ?
C73A C73B C74B 20.9(20) . . ?
C73A C73B C72A 70.6(21) . . ?
C74B C73B C72A 89.2(12) . . ?
C73A C73B C72B 96.2(23) . . ?
C74B C73B C72B 114.7(14) . . ?
C72A C73B C72B 25.7(7) . . ?
C74B C74A C75B 134.9(42) . . ?
C74B C74A C73A 26.7(21) . . ?
C75B C74A C73A 114.4(29) . . ?
C74B C74A C75A 148.6(31) . . ?
C75B C74A C75A 14.6(23) . . ?
C73A C74A C75A 125.3(17) . . ?
C74A C74B C73A 128.2(39) . . ?
C74A C74B C75B 22.9(22) . . ?
C73A C74B C75B 111.1(26) . . ?
C74A C74B C73B 149.2(32) . . ?
C73A C74B C73B 21.0(20) . . ?
C75B C74B C73B 130.7(18) . . ?
C74A C74B C72A 104.9(26) . . ?
C73A C74B C72A 28.5(19) . . ?
C75B C74B C72A 84.6(12) . . ?
C73B C74B C72A 46.1(10) . . ?
C75B C75A C76B 79.2(23) . . ?
C75B C75A C74A 14.1(22) . . ?
C76B C75A C74A 91.0(12) . . ?
C75B C75A C76A 106.8(25) . . ?
C76B C75A C76A 27.7(7) . . ?
C74A C75A C76A 118.1(13) . . ?
C74A C75B C75A 151.3(45) . . ?
C74A C75B C74B 22.2(21) . . ?
C75A C75B C74B 170.0(32) . . ?
C74A C75B C76B 132.6(29) . . ?
C75A C75B C76B 70.2(23) . . ?
C74B C75B C76B 112.1(15) . . ?
C74A C75B C73A 43.3(21) . . ?
C75A C75B C73A 153.5(28) . . ?
C74B C75B C73A 23.6(9) . . ?
C76B C75B C73A 89.4(13) . . ?
C74A C75B C76A 149.8(29) . . ?
C75A C75B C76A 50.1(20) . . ?
C74B C75B C76A 131.4(15) . . ?
C76B C75B C76A 20.2(7) . . ?
C73A C75B C76A 108.0(12) . . ?
C76B C76A C71A 49.4(16) . . ?
C76B C76A C75A 69.5(19) . . ?
C71A C76A C75A 116.6(12) . . ?
C76B C76A C71B 40.6(17) . . ?
C71A C76A C71B 9.0(9) . . ?
C75A C76A C71B 107.7(11) . . ?
C76B C76A C75B 46.5(18) . . ?
C71A C76A C75B 93.8(11) . . ?
C75A C76A C75B 23.1(8) . . ?
C71B C76A C75B 84.9(9) . . ?
C76A C76B C71A 101.1(22) . . ?
C76A C76B C71B 120.1(23) . . ?
C71A C76B C71B 19.2(11) . . ?
C76A C76B C75A 82.8(20) . . ?
C71A C76B C75A 161.6(17) . . ?
C71B C76B C75A 150.0(14) . . ?
C76A C76B C75B 113.3(23) . . ?
C71A C76B C75B 140.0(17) . . ?
C71B C76B C75B 122.1(14) . . ?
C75A C76B C75B 30.6(9) . . ?
C76A C76B C72A 149.2(23) . . ?
C71A C76B C72A 52.7(10) . . ?
C71B C76B C72A 34.1(7) . . ?
C75A C76B C72A 117.0(12) . . ?
C75B C76B C72A 88.0(11) . . ?
Cl2 C77 Cl3 117.0(6) . . ?

loop_
_geom_bond_atom_site_label_1
_geom_bond_atom_site_label_2
_geom_bond_distance
_geom_bond_site_symmetry_2
_geom_bond_publ_flag
Os O1 1.834(3) . ?
Os Cl1 2.4416(12) . ?
Os P4 2.4539(13) . ?
Os P3 2.4547(13) . ?
Os P1 2.4636(12) . ?
Os P2 2.4741(13) . ?
P1 C13 1.833(5) . ?
P1 C7 1.861(5) . ?
P1 C1 1.872(5) . ?
P2 C14 1.832(5) . ?
P2 C21 1.864(5) . ?
P2 C15 1.865(5) . ?
P3 C39 1.841(5) . ?
P3 C33 1.883(5) . ?
P3 C27 1.889(5) . ?
P4 C40 1.838(5) . ?
P4 C41 1.859(5) . ?
P4 C47A 1.864(13) . ?
P4 C47B 1.895(13) . ?
C1 C6 1.528(7) . ?
C1 C2 1.530(7) . ?
C2 C3 1.531(7) . ?
C3 C4 1.503(8) . ?
C4 C5 1.509(8) . ?
C5 C6 1.532(7) . ?
C7 C12 1.524(7) . ?
C7 C8 1.534(6) . ?
C8 C9 1.540(7) . ?
C9 C10 1.519(8) . ?
C10 C11 1.521(7) . ?
C11 C12 1.536(7) . ?
C13 C14 1.529(6) . ?
C15 C16 1.528(7) . ?
C15 C20 1.530(7) . ?
C16 C17 1.517(7) . ?
C17 C18 1.521(7) . ?
C18 C19 1.508(8) . ?
C19 C20 1.516(7) . ?
C21 C22 1.518(7) . ?
C21 C26 1.518(7) . ?
C22 C23 1.534(7) . ?
C23 C24 1.509(8) . ?
C24 C25 1.503(8) . ?
C25 C26 1.535(7) . ?
C27 C28 1.527(7) . ?
C27 C32 1.540(7) . ?
C28 C29 1.530(7) . ?
C29 C30 1.507(8) . ?
C30 C31 1.497(8) . ?
C31 C32 1.560(8) . ?
C33 C34 1.519(7) . ?
C33 C38 1.532(7) . ?
C34 C35 1.536(7) . ?
C35 C36 1.508(8) . ?
C36 C37 1.526(8) . ?
C37 C38 1.516(8) . ?
C39 C40 1.466(7) . ?
C41 C42 1.531(7) . ?
C41 C46 1.544(7) . ?
C42 C43 1.552(8) . ?
C43 C44 1.518(9) . ?
C44 C45 1.511(8) . ?
C45 C46 1.518(8) . ?
C47A C47B 0.50(2) . ?
C47A C48B 1.32(2) . ?
C47A C48A 1.54(2) . ?
C47A C52B 1.57(2) . ?
C47A C52A 1.57(2) . ?
C47B C48A 1.31(2) . ?
C47B C52B 1.48(2) . ?
C47B C48B 1.54(2) . ?
C47B C52A 1.60(2) . ?
C48A C48B 1.298(14) . ?
C48A C49A 1.55(2) . ?
C48A C49B 1.82(2) . ?
C48B C49B 1.56(2) . ?
C48B C49A 1.78(2) . ?
C49A C49B 0.63(2) . ?
C49A C50A 1.47(2) . ?
C49A C50B 1.67(2) . ?
C49B C50B 1.54(2) . ?
C49B C50A 1.67(2) . ?
C50A C50B 0.85(2) . ?
C50A C51B 1.22(2) . ?
C50A C51A 1.55(2) . ?
C50B C51A 1.34(2) . ?
C50B C51B 1.54(2) . ?
C51A C51B 0.890(15) . ?
C51A C52A 1.52(2) . ?
C51A C52B 1.66(2) . ?
C51B C52B 1.59(2) . ?
C51B C52A 1.65(2) . ?
B C59 1.622(9) . ?
B C71A 1.635(15) . ?
B C65 1.636(9) . ?
B C53 1.639(9) . ?
B C71B 1.69(2) . ?
C53 C54 1.385(7) . ?
C53 C58 1.411(8) . ?
C54 C55 1.377(8) . ?
C55 C56 1.379(8) . ?
C56 C57 1.349(8) . ?
C57 C58 1.377(8) . ?
C59 C64 1.381(8) . ?
C59 C60 1.401(8) . ?
C60 C61 1.370(10) . ?
C61 C62 1.383(12) . ?
C62 C63 1.362(11) . ?
C63 C64 1.405(9) . ?
C65 C66 1.384(8) . ?
C65 C70 1.403(9) . ?
C66 C67 1.413(9) . ?
C67 C68 1.342(11) . ?
C68 C69 1.362(12) . ?
C69 C70 1.412(11) . ?
C71A C71B 0.51(2) . ?
C71A C76B 1.09(2) . ?
C71A C76A 1.41(2) . ?
C71A C72A 1.46(2) . ?
C71A C72B 1.92(2) . ?
C71B C72A 1.04(2) . ?
C71B C76B 1.39(2) . ?
C71B C72B 1.42(2) . ?
C71B C76A 1.85(2) . ?
C72A C72B 0.65(2) . ?
C72A C73A 1.40(2) . ?
C72A C73B 1.46(2) . ?
C72A C76B 1.84(2) . ?
C72A C74B 2.02(2) . ?
C72B C73B 1.47(2) . ?
C72B C73A 1.73(2) . ?
C73A C74B 0.76(2) . ?
C73A C73B 0.76(2) . ?
C73A C74A 1.33(2) . ?
C73A C75B 1.77(2) . ?
C73B C74B 1.42(2) . ?
C74A C74B 0.72(2) . ?
C74A C75B 0.74(2) . ?
C74A C75A 1.46(2) . ?
C74B C75B 1.35(2) . ?
C75A C75B 0.77(2) . ?
C75A C76B 1.42(2) . ?
C75A C76A 1.51(2) . ?
C75B C76B 1.48(2) . ?
C75B C76A 1.88(3) . ?
C76A C76B 0.71(2) . ?
Cl2 C77 1.625(11) . ?
Cl3 C77 1.693(10) . ?
